data_7051750
loop_
_publ_author_name
'Altamura, Maria'
'Fedi, Valentina'
'Giannotti, Danilo'
'Paoli, Paola'
'Rossi, Patrizia'

_publ_section_title
;
 Privileged structures: synthesis and structural investigations on
 tricyclic sulfonamides
;
_journal_issue 11
_journal_name_full 'New Journal of Chemistry'
_journal_page_first 2219
_journal_paper_doi 10.1039/b9nj00279k
_journal_volume 33
_journal_year 2009
_chemical_formula_sum 'C12 H9 N O2 S2'
_chemical_formula_weight 263.32
_chemical_name_systematic
;
?
;
_space_group_IT_number 14
_symmetry_cell_setting monoclinic
_symmetry_space_group_name_Hall '-P 2yab'
_symmetry_space_group_name_H-M 'P 1 21/a 1'
_atom_sites_solution_hydrogens difmap
_atom_sites_solution_primary direct
_atom_sites_solution_secondary difmap
_audit_creation_method SHELXL-97
_cell_angle_alpha 90.00
_cell_angle_beta 109.175(8)
_cell_angle_gamma 90.00
_cell_formula_units_Z 4
_cell_length_a 7.1412(5)
_cell_length_b 22.2553(18)
_cell_length_c 7.9556(5)
_cell_measurement_temperature 298
_cell_volume 1194.23(16)
_computing_cell_refinement
;
CrysAlis RED, Oxford Diffraction Ltd.,
Version 1.171.29.2 (release 20-01-2006 CrysAlis171 .NET)
(compiled Jan 20 2006,12:36:28)
;
_computing_data_collection
;
CrysAlis CCD, Oxford Diffraction Ltd.,
Version 1.171.29.2 (release 20-01-2006 CrysAlis171 .NET)
(compiled Jan 20 2006,12:36:28)
;
_computing_data_reduction
;
CrysAlis RED, Oxford Diffraction Ltd.,
Version 1.171.29.2 (release 20-01-2006 CrysAlis171 .NET)
(compiled Jan 20 2006,12:36:28)
;
_computing_molecular_graphics 'ORTEP-3 (Farruggia, 1997)'
_computing_publication_material 'PARST97 (Nardelli, 1995)'
_computing_structure_refinement 'SHELXL-97 (Sheldrick, 1997)'
_computing_structure_solution 'SIR97 (Altomare, 1999)'
_diffrn_ambient_temperature 298
_diffrn_detector_area_resol_mean 16.4547
_diffrn_measured_fraction_theta_full 0.851
_diffrn_measured_fraction_theta_max 0.851
_diffrn_measurement_device_type 'Xcalibur3 4 circles diffractometer'
_diffrn_measurement_method 'intensity from \w scans'
_diffrn_radiation_monochromator graphite
_diffrn_radiation_source 'Enhance (Mo) X-ray Source'
_diffrn_radiation_type MoK\a
_diffrn_radiation_wavelength 0.71073
_diffrn_reflns_av_R_equivalents 0.0360
_diffrn_reflns_av_sigmaI/netI 0.0738
_diffrn_reflns_limit_h_max 9
_diffrn_reflns_limit_h_min -9
_diffrn_reflns_limit_k_max 29
_diffrn_reflns_limit_k_min -24
_diffrn_reflns_limit_l_max 10
_diffrn_reflns_limit_l_min -10
_diffrn_reflns_number 8323
_diffrn_reflns_theta_full 28.42
_diffrn_reflns_theta_max 28.42
_diffrn_reflns_theta_min 3.80
_exptl_absorpt_coefficient_mu 0.433
_exptl_absorpt_correction_T_max 0.859
_exptl_absorpt_correction_T_min 0.795
_exptl_absorpt_correction_type empirical
_exptl_absorpt_process_details
;
CrysAlis RED, Oxford Diffraction Ltd.,
Version 1.171.29.2 (release 20-01-2006 CrysAlis171 .NET)
(compiled Jan 20 2006,12:36:28)
;
_exptl_crystal_density_diffrn 1.465
_exptl_crystal_density_method 'not measured'
_exptl_crystal_F_000 544
_exptl_crystal_size_max 0.58
_exptl_crystal_size_mid 0.48
_exptl_crystal_size_min 0.30
_refine_diff_density_max 0.211
_refine_diff_density_min -0.275
_refine_diff_density_rms 0.050
_refine_ls_extinction_method none
_refine_ls_goodness_of_fit_ref 1.029
_refine_ls_hydrogen_treatment refall
_refine_ls_matrix_type full
_refine_ls_number_parameters 190
_refine_ls_number_reflns 2569
_refine_ls_number_restraints 0
_refine_ls_restrained_S_all 1.029
_refine_ls_R_factor_all 0.0972
_refine_ls_R_factor_gt 0.0428
_refine_ls_shift/su_max 0.000
_refine_ls_shift/su_mean 0.000
_refine_ls_structure_factor_coef Fsqd
_refine_ls_weighting_details 'calc w=1/[\s^2^(Fo^2^)+(0.0371P)^2^+0.3350P] where P=(Fo^2^+2Fc^2^)/3'
_refine_ls_weighting_scheme calc
_refine_ls_wR_factor_gt 0.0795
_refine_ls_wR_factor_ref 0.1000
_reflns_number_gt 1488
_reflns_number_total 2569
_reflns_threshold_expression >2sigma(I)
_cod_data_source_file b9nj00279k.txt
_cod_data_source_block 13a
_cod_original_cell_volume 1194.23(15)
_cod_original_sg_symbol_H-M P21/a
_cod_database_code 7051750

loop_
_symmetry_equiv_pos_as_xyz
'x, y, z'
'-x+1/2, y+1/2, -z'
'-x, -y, -z'
'x-1/2, -y-1/2, z'

loop_
_atom_site_label
_atom_site_type_symbol
_atom_site_fract_x
_atom_site_fract_y
_atom_site_fract_z
_atom_site_U_iso_or_equiv
_atom_site_adp_type
_atom_site_occupancy
_atom_site_symmetry_multiplicity
_atom_site_calc_flag
_atom_site_refinement_flags
_atom_site_disorder_assembly
_atom_site_disorder_group
S1 S 0.12283(10) 0.17750(3) 0.38946(8) 0.0459(2) Uani 1 1 d . . .
S2 S -0.16385(11) 0.12959(4) 0.65638(10) 0.0639(3) Uani 1 1 d . . .
O1 O 0.1417(3) 0.23898(9) 0.3443(2) 0.0685(6) Uani 1 1 d . . .
O2 O 0.2312(3) 0.13200(9) 0.3344(2) 0.0624(6) Uani 1 1 d . . .
N1 N -0.1092(4) 0.16155(12) 0.3052(3) 0.0481(6) Uani 1 1 d . . .
C1 C 0.1984(3) 0.17417(10) 0.6244(3) 0.0370(6) Uani 1 1 d . . .
C2 C 0.0876(4) 0.15297(12) 0.7280(3) 0.0426(6) Uani 1 1 d . . .
C3 C 0.1757(5) 0.15403(14) 0.9116(4) 0.0541(8) Uani 1 1 d . . .
C4 C 0.3652(5) 0.17439(15) 0.9911(4) 0.0611(8) Uani 1 1 d . . .
C5 C 0.4740(5) 0.19435(15) 0.8890(4) 0.0639(9) Uani 1 1 d . . .
C6 C 0.3912(4) 0.19420(12) 0.7056(4) 0.0483(7) Uani 1 1 d . . .
C7 C -0.1719(4) 0.10104(12) 0.3186(3) 0.0474(7) Uani 1 1 d . . .
C8 C -0.1951(3) 0.08062(13) 0.4741(4) 0.0519(7) Uani 1 1 d . . .
C9 C -0.2610(4) 0.02215(17) 0.4815(6) 0.0680(9) Uani 1 1 d . . .
C10 C -0.3013(5) -0.0145(2) 0.3349(7) 0.0858(13) Uani 1 1 d . . .
C11 C -0.2728(5) 0.00556(17) 0.1827(7) 0.0851(13) Uani 1 1 d . . .
C12 C -0.2091(5) 0.06335(16) 0.1739(5) 0.0659(9) Uani 1 1 d . . .
H1N H -0.165(3) 0.1852(11) 0.323(3) 0.023(8) Uiso 1 1 d . . .
H3 H 0.106(4) 0.1401(13) 0.979(4) 0.068(9) Uiso 1 1 d . . .
H4 H 0.420(4) 0.1725(13) 1.120(4) 0.078(9) Uiso 1 1 d . . .
H5 H 0.593(4) 0.2074(12) 0.933(4) 0.056(8) Uiso 1 1 d . . .
H6 H 0.470(4) 0.2042(10) 0.631(3) 0.045(7) Uiso 1 1 d . . .
H9 H -0.276(4) 0.0110(13) 0.592(4) 0.068(10) Uiso 1 1 d . . .
H10 H -0.344(5) -0.0514(18) 0.347(4) 0.101(14) Uiso 1 1 d . . .
H11 H -0.296(5) -0.0221(17) 0.086(5) 0.093(11) Uiso 1 1 d . . .
H12 H -0.185(4) 0.0762(14) 0.079(4) 0.067(11) Uiso 1 1 d . . .

loop_
_atom_site_aniso_label
_atom_site_aniso_U_11
_atom_site_aniso_U_22
_atom_site_aniso_U_33
_atom_site_aniso_U_23
_atom_site_aniso_U_13
_atom_site_aniso_U_12
S1 0.0522(4) 0.0472(5) 0.0382(3) 0.0059(3) 0.0149(3) -0.0032(3)
S2 0.0480(4) 0.0894(7) 0.0617(5) -0.0001(4) 0.0280(4) -0.0078(4)
O1 0.0805(14) 0.0548(14) 0.0592(12) 0.0217(10) 0.0079(10) -0.0178(11)
O2 0.0656(12) 0.0795(16) 0.0486(11) -0.0019(10) 0.0277(10) 0.0110(11)
N1 0.0523(15) 0.0418(17) 0.0441(13) -0.0013(11) 0.0075(11) 0.0042(13)
C1 0.0453(14) 0.0264(14) 0.0378(12) 0.0011(11) 0.0116(11) 0.0025(11)
C2 0.0434(14) 0.0440(16) 0.0421(14) -0.0008(12) 0.0164(11) 0.0024(12)
C3 0.065(2) 0.062(2) 0.0407(15) -0.0008(14) 0.0252(15) 0.0027(15)
C4 0.069(2) 0.070(2) 0.0397(15) -0.0002(15) 0.0115(15) 0.0027(17)
C5 0.0514(19) 0.067(2) 0.0582(19) -0.0008(16) -0.0023(16) -0.0100(16)
C6 0.0463(16) 0.0479(19) 0.0500(16) 0.0071(13) 0.0147(13) -0.0038(12)
C7 0.0413(14) 0.0356(17) 0.0548(16) -0.0023(13) 0.0018(12) 0.0004(12)
C8 0.0331(14) 0.0508(19) 0.0656(18) 0.0066(15) 0.0077(12) -0.0018(13)
C9 0.0462(17) 0.058(2) 0.093(3) 0.018(2) 0.0135(17) -0.0030(16)
C10 0.057(2) 0.049(3) 0.137(4) 0.008(3) 0.011(2) -0.0068(18)
C11 0.074(2) 0.042(2) 0.115(3) -0.028(2) -0.001(2) -0.0057(18)
C12 0.065(2) 0.055(2) 0.064(2) -0.0073(18) 0.0025(17) 0.0050(16)

loop_
_atom_type_symbol
_atom_type_description
_atom_type_scat_dispersion_real
_atom_type_scat_dispersion_imag
_atom_type_scat_source
C C 0.0033 0.0016 'International Tables Vol C Tables 4.2.6.8 and 6.1.1.4'
H H 0.0000 0.0000 'International Tables Vol C Tables 4.2.6.8 and 6.1.1.4'
O O 0.0106 0.0060 'International Tables Vol C Tables 4.2.6.8 and 6.1.1.4'
S S 0.1246 0.1234 'International Tables Vol C Tables 4.2.6.8 and 6.1.1.4'
N N 0.0061 0.0033 'International Tables Vol C Tables 4.2.6.8 and 6.1.1.4'

loop_
_geom_angle_atom_site_label_1
_geom_angle_atom_site_label_2
_geom_angle_atom_site_label_3
_geom_angle
_geom_angle_site_symmetry_1
_geom_angle_site_symmetry_3
_geom_angle_publ_flag
O2 S1 O1 119.71(13) . . ?
O2 S1 N1 107.66(13) . . ?
O1 S1 N1 105.97(13) . . ?
O2 S1 C1 106.65(11) . . ?
O1 S1 C1 106.49(11) . . ?
N1 S1 C1 110.22(12) . . ?
C8 S2 C2 106.61(12) . . ?
C7 N1 S1 118.67(19) . . ?
C6 C1 C2 120.0(2) . . ?
C6 C1 S1 113.0(2) . . ?
C2 C1 S1 126.99(18) . . ?
C3 C2 C1 117.7(2) . . ?
C3 C2 S2 113.9(2) . . ?
C1 C2 S2 128.20(18) . . ?
C4 C3 C2 122.0(3) . . ?
C3 C4 C5 120.0(3) . . ?
C4 C5 C6 119.7(3) . . ?
C5 C6 C1 120.5(3) . . ?
C12 C7 C8 120.1(3) . . ?
C12 C7 N1 119.3(3) . . ?
C8 C7 N1 120.6(2) . . ?
C7 C8 C9 119.2(3) . . ?
C7 C8 S2 120.9(2) . . ?
C9 C8 S2 119.7(3) . . ?
C10 C9 C8 119.9(4) . . ?
C11 C10 C9 120.5(4) . . ?
C10 C11 C12 119.9(4) . . ?
C11 C12 C7 120.3(4) . . ?

loop_
_geom_bond_atom_site_label_1
_geom_bond_atom_site_label_2
_geom_bond_distance
_geom_bond_site_symmetry_2
_geom_bond_publ_flag
S1 O2 1.428(2) . ?
S1 O1 1.4321(19) . ?
S1 N1 1.610(3) . ?
S1 C1 1.769(2) . ?
S2 C8 1.769(3) . ?
S2 C2 1.774(3) . ?
N1 C7 1.434(4) . ?
C1 C6 1.388(3) . ?
C1 C2 1.399(3) . ?
C2 C3 1.388(3) . ?
C3 C4 1.369(4) . ?
C4 C5 1.369(4) . ?
C5 C6 1.382(4) . ?
C7 C12 1.378(4) . ?
C7 C8 1.378(4) . ?
C8 C9 1.392(4) . ?
C9 C10 1.374(6) . ?
C10 C11 1.366(6) . ?
C11 C12 1.374(5) . ?

loop_
_cod_related_entry_id
_cod_related_entry_database
_cod_related_entry_code
1 ChemSpider 30652904
